data_2010776
loop_
_publ_author_name
'Wang, Qiguang'
'Zhou, Baofan'
'Zhai, Jianjun'

_publ_section_title
;
 Costuslactone B
;
_journal_issue 3
_journal_name_full 'Acta Crystallographica Section C'
_journal_page_first 369
_journal_page_last 370
_journal_paper_doi 10.1107/S0108270199015723
_journal_volume 56
_journal_year 2000
_chemical_formula_sum 'C15 H20 O3'
_chemical_formula_weight 248.31
_chemical_name_common Costuslactone-B
_chemical_name_systematic
;
3,6,10-trimethyl-2,3,3a,4,5,8,9,11a-octahydrocyclodeca[1,2-b]furan-2,9-dione
;
_space_group_IT_number 19
_symmetry_cell_setting orthorhombic
_symmetry_space_group_name_Hall 'P 2ac 2ab'
_symmetry_space_group_name_H-M 'P 21 21 21'
_audit_creation_method SHELXL-97
_cell_angle_alpha 90.00
_cell_angle_beta 90.00
_cell_angle_gamma 90.00
_cell_formula_units_Z 4
_cell_length_a 5.5530(10)
_cell_length_b 12.3400(10)
_cell_length_c 20.875(2)
_cell_measurement_reflns_used 25
_cell_measurement_temperature 293(2)
_cell_measurement_theta_max 20
_cell_measurement_theta_min 10
_cell_volume 1430.4(3)
_computing_cell_refinement 'CAD-4 Software'
_computing_data_collection 'CAD-4 Software (Enraf-Nonius, 1989?)'
_computing_data_reduction 'MolEN (Fair, 1990?)'
_computing_molecular_graphics 'XP (Siemens, 1994?)'
_computing_structure_refinement SHELX97
_computing_structure_solution 'SHELX97 (Sheldrick, 1997)'
_diffrn_ambient_temperature 293(2)
_diffrn_measured_fraction_theta_full .949
_diffrn_measured_fraction_theta_max .949
_diffrn_measurement_device_type 'Enraf-Nonius CAD-4'
_diffrn_measurement_method \w/2\q
_diffrn_radiation_monochromator graphite
_diffrn_radiation_source 'fine-focus sealed tube'
_diffrn_radiation_type MoK\a
_diffrn_radiation_wavelength .71073
_diffrn_reflns_av_R_equivalents .000
_diffrn_reflns_av_sigmaI/netI .003
_diffrn_reflns_limit_h_max 7
_diffrn_reflns_limit_h_min 0
_diffrn_reflns_limit_k_max 17
_diffrn_reflns_limit_k_min 0
_diffrn_reflns_limit_l_max 29
_diffrn_reflns_limit_l_min 0
_diffrn_reflns_number 2409
_diffrn_reflns_theta_full 30.63
_diffrn_reflns_theta_max 30.63
_diffrn_reflns_theta_min 1.92
_diffrn_standards_decay_% <0.1
_diffrn_standards_interval_time 60
_diffrn_standards_number 3
_exptl_absorpt_coefficient_mu .079
_exptl_absorpt_correction_type none
_exptl_crystal_colour colourless
_exptl_crystal_density_diffrn 1.153
_exptl_crystal_density_method 'not measured'
_exptl_crystal_description block
_exptl_crystal_F_000 536
_exptl_crystal_size_max .5
_exptl_crystal_size_mid .5
_exptl_crystal_size_min .4
_refine_diff_density_max .138
_refine_diff_density_min -.137
_refine_ls_extinction_coef .044(5)
_refine_ls_extinction_method 'SHELX97 (Sheldrick, 1997)'
_refine_ls_goodness_of_fit_ref 1.239
_refine_ls_hydrogen_treatment constr
_refine_ls_matrix_type full
_refine_ls_number_parameters 164
_refine_ls_number_reflns 2409
_refine_ls_number_restraints 0
_refine_ls_restrained_S_all 1.239
_refine_ls_R_factor_all .033
_refine_ls_R_factor_gt .031
_refine_ls_shift/su_max <0.001
_refine_ls_shift/su_mean .000
_refine_ls_structure_factor_coef Fsqd
_refine_ls_weighting_details 'w = 1/[\s^2^(Fo^2^)+(0.0644P)^2^+0.1316P] where P=(Fo^2^+2Fc^2^)/3'
_refine_ls_weighting_scheme calc
_refine_ls_wR_factor_ref .137
_reflns_number_gt 2194
_reflns_number_total 2409
_reflns_threshold_expression I>2\s(I)
_cod_data_source_file ta1253.cif
_cod_data_source_block I
_cod_depositor_comments
;
The following automatic conversions were performed:

'_refine_ls_weighting_scheme' value 'calc w =
1/[\s^2^(Fo^2^)+(0.0644P)^2^+0.1316P] where P=(Fo^2^+2Fc^2^)/3' was
changed to 'calc'. New tag '_refine_ls_weighting_details' was
created. The value of the new tag was set to 'w =
1/[\s^2^(Fo^2^)+(0.0644P)^2^+0.1316P] where P=(Fo^2^+2Fc^2^)/3'.

Automatic conversion script
Id: cif_fix_values 3143 2015-03-26 13:38:13Z robertas 
;
_cod_database_code 2010776
_cod_database_fobs_code 2010776

loop_
_symmetry_equiv_pos_as_xyz
'x, y, z'
'-x+1/2, -y, z+1/2'
'-x, y+1/2, -z+1/2'
'x+1/2, -y+1/2, -z'

loop_
_atom_site_label
_atom_site_fract_x
_atom_site_fract_y
_atom_site_fract_z
_atom_site_U_iso_or_equiv
_atom_site_adp_type
_atom_site_calc_flag
_atom_site_refinement_flags
_atom_site_occupancy
_atom_site_disorder_assembly
_atom_site_disorder_group
_atom_site_type_symbol
O1 .1530(3) .98913(11) .84433(6) .0505(3) Uani d . 1 . . O
O2 .2772(3) .84783(15) .90175(10) .0757(5) Uani d . 1 . . O
O3 .0377(3) 1.24741(12) .72391(9) .0688(5) Uani d . 1 . . O
C1 -.4442(4) 1.24714(17) .81895(12) .0593(5) Uani d . 1 . . C
H1 -.5488 1.1991 .8176 .050 Uiso d R 1 . . H
C2 -.3663(5) 1.28685(17) .75380(11) .0622(5) Uani d . 1 . . C
H2A -.2974 1.3577 .7565 .050 Uiso d R 1 . . H
H2B -.4707 1.2794 .7227 .050 Uiso d R 1 . . H
C3 -.1630(4) 1.21412(16) .73249(9) .0519(4) Uani d . 1 . . C
C4 -.2205(4) 1.09607(15) .72418(9) .0521(4) Uani d . 1 . . C
C5 -.1687(4) 1.02388(14) .76916(8) .0473(4) Uani d . 1 . . C
H5 -.2065 .9498 .7638 .050 Uiso d R 1 . . H
C6 -.0679(3) 1.05086(13) .83384(8) .0441(4) Uani d . 1 . . C
H6 -.0089 1.1234 .8331 .050 Uiso d R 1 . . H
C7 -.2346(4) 1.02105(15) .89024(8) .0484(4) Uani d . 1 . . C
H7 -.3950 1.0170 .8743 .050 Uiso d R 1 . . H
C8 -.2263(5) 1.10460(18) .94451(9) .0643(6) Uani d . 1 . . C
H8A -.2714 1.0756 .9837 .050 Uiso d R 1 . . H
H8B -.0659 1.1253 .9490 .050 Uiso d R 1 . . H
C9 -.3965(6) 1.2015(2) .93315(12) .0754(7) Uani d . 1 . . C
H9A -.3961 1.2469 .9667 .050 Uiso d R 1 . . H
H9B -.5422 1.1728 .9253 .050 Uiso d R 1 . . H
C10 -.3330(5) 1.26599(16) .87372(11) .0628(5) Uani d . 1 . . C
C11 -.1430(4) .90767(18) .90837(10) .0556(5) Uani d . 1 . . C
H11 -.2097 .8596 .8825 .050 Uiso d R 1 . . H
C12 .1170(4) .90783(17) .88695(10) .0555(5) Uani d . 1 . . C
C13 -.1707(6) .8678(3) .97712(13) .0848(8) Uani d . 1 . . C
H13A -.0702 .9217 1.0079 .050 Uiso d R 1 . . H
H13B -.1405 .8021 .9731 .050 Uiso d R 1 . . H
H13C -.3342 .8778 .9918 .050 Uiso d R 1 . . H
C14 -.3411(7) 1.0670(2) .66214(12) .0821(8) Uani d . 1 . . C
H14A -.3599 .9873 .6574 .050 Uiso d R 1 . . H
H14B -.2442 1.0919 .6331 .050 Uiso d R 1 . . H
H14C -.4931 1.1067 .6627 .050 Uiso d R 1 . . H
C15 -.1267(7) 1.3428(2) .87983(15) .0811(8) Uani d . 1 . . C
H15A -.1010 1.3872 .8482 .050 Uiso d R 1 . . H
H15B -.2049 1.3997 .9138 .050 Uiso d R 1 . . H
H15C -.0217 1.3136 .9007 .050 Uiso d R 1 . . H

loop_
_atom_site_aniso_label
_atom_site_aniso_U_11
_atom_site_aniso_U_22
_atom_site_aniso_U_33
_atom_site_aniso_U_12
_atom_site_aniso_U_13
_atom_site_aniso_U_23
O1 .0453(6) .0494(6) .0568(7) -.0010(6) -.0020(6) .0064(6)
O2 .0613(9) .0761(10) .0898(12) .0113(9) -.0170(9) .0202(9)
O3 .0539(8) .0558(8) .0965(12) -.0079(7) .0025(8) .0204(8)
C1 .0501(10) .0521(9) .0756(13) .0085(9) .0063(10) -.0023(9)
C2 .0628(12) .0512(9) .0726(12) .0036(10) -.0075(11) .0052(9)
C3 .0571(10) .0495(8) .0490(8) -.0014(9) -.0071(8) .0124(7)
C4 .0592(11) .0498(8) .0474(8) -.0020(9) -.0028(8) -.0015(7)
C5 .0540(9) .0397(7) .0482(8) -.0028(8) -.0042(8) -.0048(6)
C6 .0489(9) .0357(6) .0478(8) -.0034(7) -.0052(7) .0010(6)
C7 .0453(8) .0550(9) .0450(8) -.0044(8) -.0003(7) .0049(7)
C8 .0826(16) .0663(11) .0439(8) .0007(13) .0060(10) -.0007(8)
C9 .0879(18) .0760(14) .0623(12) .0112(15) .0200(13) -.0122(11)
C10 .0660(13) .0487(9) .0737(12) .0108(10) .0103(11) -.0118(9)
C11 .0536(10) .0542(10) .0590(10) -.0074(9) -.0075(9) .0122(8)
C12 .0578(11) .0527(9) .0559(9) -.0071(9) -.0114(9) .0064(8)
C13 .0876(18) .0940(18) .0730(14) .0086(18) .0084(15) .0349(14)
C14 .110(2) .0721(14) .0640(12) -.0019(17) -.0298(15) .0013(11)
C15 .0899(19) .0623(12) .0912(18) -.0111(15) -.0061(17) -.0061(13)

loop_
_atom_type_symbol
_atom_type_description
_atom_type_scat_dispersion_real
_atom_type_scat_dispersion_imag
_atom_type_scat_source
C C .0033 .0016 'International Tables Vol C Tables 4.2.6.8 and 6.1.1.4'
H H .0000 .0000 'International Tables Vol C Tables 4.2.6.8 and 6.1.1.4'
O O .0106 .0060 'International Tables Vol C Tables 4.2.6.8 and 6.1.1.4'

loop_
_geom_angle_atom_site_label_1
_geom_angle_atom_site_label_2
_geom_angle_atom_site_label_3
_geom_angle
C12 O1 C6 111.12(15)
C10 C1 C2 126.1(2)
C1 C2 C3 106.68(17)
O3 C3 C4 120.8(2)
O3 C3 C2 122.33(19)
C4 C3 C2 116.8(2)
C5 C4 C14 123.20(19)
C5 C4 C3 121.59(17)
C14 C4 C3 115.21(18)
C4 C5 C6 124.73(15)
O1 C6 C5 109.42(14)
O1 C6 C7 105.39(13)
C5 C6 C7 114.25(15)
C8 C7 C11 114.88(16)
C8 C7 C6 112.69(16)
C11 C7 C6 101.92(16)
C7 C8 C9 112.93(19)
C10 C9 C8 113.0(2)
C1 C10 C15 123.0(2)
C1 C10 C9 120.5(2)
C15 C10 C9 116.2(2)
C12 C11 C13 112.0(2)
C12 C11 C7 104.03(17)
C13 C11 C7 119.5(2)
O2 C12 O1 121.1(2)
O2 C12 C11 129.2(2)
O1 C12 C11 109.63(18)

loop_
_geom_bond_atom_site_label_1
_geom_bond_atom_site_label_2
_geom_bond_site_symmetry_2
_geom_bond_distance
_geom_bond_publ_flag
O1 C12 . 1.356(2) ?
O1 C6 . 1.461(2) ?
O2 C12 . 1.198(3) ?
O3 C3 . 1.201(3) ?
C1 C10 . 1.320(3) ?
C1 C2 . 1.509(3) ?
C2 C3 . 1.510(3) ?
C3 C4 . 1.501(3) ?
C4 C5 . 1.326(3) ?
C4 C14 . 1.501(3) ?
C5 C6 . 1.499(2) ?
C6 C7 . 1.542(3) ?
C7 C8 . 1.532(3) ?
C7 C11 . 1.536(3) ?
C8 C9 . 1.542(4) ?
C9 C10 . 1.515(4) ?
C10 C15 . 1.493(4) ?
C11 C12 . 1.511(3) ?
C11 C13 . 1.525(3) ?

loop_
_cod_related_entry_id
_cod_related_entry_database
_cod_related_entry_code
1 ChemSpider 30652279
